data_1554720
loop_
_publ_author_name
'Bar\/l\'og, Maciej'
'Kulai, Ihor'
'Ji, Xiaozhou'
'Bhuvanesh, Nattamai'
'Dey, Somnath'
'Sliwinski, Eric Pierre'
'Bazzi, Hassan S.'
'Fang, Lei'
'Al-Hashimi, Mohammed'

_publ_section_title
;
 Synthesis, characterization and crystal structures of novel fluorinated
 di(thiazolyl)benzene derivatives
;
_journal_issue 6
_journal_name_full 'Organic Chemistry Frontiers'
_journal_page_first 780
_journal_paper_doi 10.1039/C9QO00044E
_journal_volume 6
_journal_year 2019
_chemical_formula_moiety 'C12 H6 F2 N2 S2'
_chemical_formula_sum 'C12 H6 F2 N2 S2'
_chemical_formula_weight 280.31
_space_group_crystal_system monoclinic
_space_group_IT_number 14
_space_group_name_Hall '-P 2yn'
_space_group_name_H-M_alt 'P 1 21/n 1'
_atom_sites_solution_hydrogens geom
_atom_sites_solution_primary dual
_audit_creation_date 2018-02-26
_audit_creation_method
;
Olex2 1.2-beta
(compiled 2017.03.28 svn.r3405 for OlexSys, GUI svn.r5335)
;
_audit_update_record
;
2018-07-19 deposited with the CCDC.
2019-01-30 downloaded from the CCDC.
;
_cell_angle_alpha 90
_cell_angle_beta 116.456(4)
_cell_angle_gamma 90
_cell_formula_units_Z 4
_cell_length_a 6.6214(4)
_cell_length_b 25.6046(15)
_cell_length_c 7.2049(4)
_cell_measurement_reflns_used 9485
_cell_measurement_temperature 110.0
_cell_measurement_theta_max 62.431
_cell_measurement_theta_min 3.453
_cell_volume 1093.59(12)
_computing_cell_refinement 'SAINT V8.38A (Bruker, 2016)'
_computing_data_reduction 'SAINT V8.38A (Bruker, 2016)'
_computing_molecular_graphics 'Olex2 (Dolomanov et al., 2009)'
_computing_publication_material 'Olex2 (Dolomanov et al., 2009)'
_computing_structure_refinement 'ShelXL (Sheldrick, 2015)'
_computing_structure_solution 'ShelXT (Sheldrick, 2015)'
_diffrn_ambient_temperature 110.0
_diffrn_measured_fraction_theta_full 0.962
_diffrn_measured_fraction_theta_max 0.962
_diffrn_measurement_device_type 'Bruker APEX-II CCD'
_diffrn_measurement_method '\f and \w scans'
_diffrn_radiation_type CuK\a
_diffrn_radiation_wavelength 1.54178
_diffrn_reflns_av_R_equivalents 0.0675
_diffrn_reflns_av_unetI/netI 0.0390
_diffrn_reflns_Laue_measured_fraction_full 0.962
_diffrn_reflns_Laue_measured_fraction_max 0.962
_diffrn_reflns_limit_h_max 7
_diffrn_reflns_limit_h_min -7
_diffrn_reflns_limit_k_max 29
_diffrn_reflns_limit_k_min -29
_diffrn_reflns_limit_l_max 8
_diffrn_reflns_limit_l_min -8
_diffrn_reflns_number 16240
_diffrn_reflns_point_group_measured_fraction_full 0.962
_diffrn_reflns_point_group_measured_fraction_max 0.962
_diffrn_reflns_theta_full 62.519
_diffrn_reflns_theta_max 62.519
_diffrn_reflns_theta_min 3.452
_diffrn_standards_number 0
_exptl_absorpt_coefficient_mu 4.523
_exptl_absorpt_correction_T_max 0.7522
_exptl_absorpt_correction_T_min 0.5363
_exptl_absorpt_correction_type multi-scan
_exptl_absorpt_process_details
'SADABS-2016/2 (Bruker,2016/2) was used for absorption correction. wR2(int) was 0.1272 before and 0.0857 after correction. The Ratio of minimum to maximum transmission is 0.7130. The \l/2 correction factor is Not present.'
_exptl_crystal_colour colourless
_exptl_crystal_colour_primary colourless
_exptl_crystal_density_diffrn 1.703
_exptl_crystal_description plate
_exptl_crystal_F_000 568
_exptl_crystal_size_max 0.184
_exptl_crystal_size_mid 0.128
_exptl_crystal_size_min 0.015
_refine_diff_density_max 0.455
_refine_diff_density_min -0.313
_refine_diff_density_rms 0.083
_refine_ls_extinction_method none
_refine_ls_goodness_of_fit_ref 1.244
_refine_ls_hydrogen_treatment constr
_refine_ls_matrix_type full
_refine_ls_number_parameters 163
_refine_ls_number_reflns 1694
_refine_ls_number_restraints 0
_refine_ls_restrained_S_all 1.244
_refine_ls_R_factor_all 0.0631
_refine_ls_R_factor_gt 0.0591
_refine_ls_shift/su_max 0.000
_refine_ls_shift/su_mean 0.000
_refine_ls_structure_factor_coef Fsqd
_refine_ls_weighting_details 'w=1/[\s^2^(Fo^2^)+5.3365P] where P=(Fo^2^+2Fc^2^)/3'
_refine_ls_weighting_scheme calc
_refine_ls_wR_factor_gt 0.1451
_refine_ls_wR_factor_ref 0.1468
_reflns_Friedel_coverage 0.000
_reflns_number_gt 1563
_reflns_number_total 1694
_reflns_threshold_expression 'I > 2\s(I)'
_cod_data_source_file c9qo00044e2.cif
_cod_data_source_block 2f
_cod_database_code 1554720
_shelx_shelxl_version_number 2017/1
_shelx_space_group_comment
;
The symmetry employed for this shelxl refinement is uniquely defined
by the following loop, which should always be used as a source of
symmetry information in preference to the above space-group names.
They are only intended as comments.
;
_shelx_estimated_absorpt_t_max 0.935
_shelx_estimated_absorpt_t_min 0.490
_olex2_refinement_description
;
1. Fixed Uiso
 At 1.2 times of:
  All C(H) groups
2.a Aromatic/amide H refined with riding coordinates:
 C2(H2), C3(H3), C6(H6), C9(H9), C11(H11), C12(H12)
;
_olex2_submission_special_instructions 'No special instructions were received'

loop_
_space_group_symop_operation_xyz
'x, y, z'
'-x+1/2, y+1/2, -z+1/2'
'-x, -y, -z'
'x-1/2, -y-1/2, z-1/2'

loop_
_atom_site_label
_atom_site_type_symbol
_atom_site_fract_x
_atom_site_fract_y
_atom_site_fract_z
_atom_site_U_iso_or_equiv
_atom_site_adp_type
_atom_site_occupancy
_atom_site_site_symmetry_order
_atom_site_calc_flag
_atom_site_refinement_flags_posn
S1 S 0.3380(2) 0.83303(4) 0.73539(18) 0.0245(4) Uani 1 1 d .
S2 S 0.6711(2) 0.52078(4) 0.77759(18) 0.0253(4) Uani 1 1 d .
F1 F 0.1742(5) 0.73569(11) 0.7614(5) 0.0321(7) Uani 1 1 d .
F2 F 0.7901(5) 0.61723(11) 0.6534(5) 0.0301(7) Uani 1 1 d .
N1 N 0.6645(8) 0.87067(16) 0.6792(6) 0.0277(10) Uani 1 1 d .
N2 N 0.2866(8) 0.48274(15) 0.7135(6) 0.0262(10) Uani 1 1 d .
C1 C 0.5205(8) 0.78908(18) 0.7036(7) 0.0196(10) Uani 1 1 d .
C2 C 0.6808(9) 0.81761(18) 0.6772(7) 0.0222(11) Uani 1 1 d .
H2 H 0.798607 0.801070 0.658131 0.027 Uiso 1 1 calc R
C3 C 0.4904(9) 0.88389(19) 0.7077(7) 0.0276(12) Uani 1 1 d .
H3 H 0.450669 0.919328 0.712694 0.033 Uiso 1 1 calc R
C4 C 0.5015(8) 0.73229(18) 0.7071(7) 0.0184(10) Uani 1 1 d .
C5 C 0.3318(9) 0.70626(18) 0.7353(7) 0.0218(11) Uani 1 1 d .
C6 C 0.3133(9) 0.65322(18) 0.7418(7) 0.0203(10) Uani 1 1 d .
H6 H 0.195244 0.638306 0.765098 0.024 Uiso 1 1 calc R
C7 C 0.4684(8) 0.62076(18) 0.7141(7) 0.0203(10) Uani 1 1 d .
C8 C 0.6360(8) 0.64641(18) 0.6830(7) 0.0199(10) Uani 1 1 d .
C9 C 0.6558(9) 0.69974(18) 0.6782(7) 0.0200(10) Uani 1 1 d .
H9 H 0.774196 0.714633 0.655245 0.024 Uiso 1 1 calc R
C10 C 0.4491(9) 0.56366(18) 0.7194(7) 0.0219(11) Uani 1 1 d .
C11 C 0.2608(9) 0.53552(18) 0.6904(7) 0.0235(11) Uani 1 1 d .
H11 H 0.119942 0.551965 0.656001 0.028 Uiso 1 1 calc R
C12 C 0.4934(10) 0.47000(19) 0.7601(7) 0.0286(12) Uani 1 1 d .
H12 H 0.543564 0.434769 0.783167 0.034 Uiso 1 1 calc R

loop_
_atom_site_aniso_label
_atom_site_aniso_U_11
_atom_site_aniso_U_22
_atom_site_aniso_U_33
_atom_site_aniso_U_23
_atom_site_aniso_U_13
_atom_site_aniso_U_12
S1 0.0342(8) 0.0208(6) 0.0162(6) -0.0002(4) 0.0091(6) 0.0038(5)
S2 0.0347(8) 0.0202(6) 0.0199(6) 0.0007(5) 0.0112(6) 0.0033(5)
F1 0.0408(19) 0.0233(15) 0.0387(18) -0.0005(12) 0.0236(16) 0.0012(13)
F2 0.0388(18) 0.0232(15) 0.0345(17) -0.0004(12) 0.0219(15) 0.0013(13)
N1 0.038(3) 0.019(2) 0.018(2) 0.0013(16) 0.006(2) -0.0014(19)
N2 0.038(3) 0.021(2) 0.021(2) -0.0003(16) 0.014(2) -0.0032(18)
C1 0.025(3) 0.022(2) 0.007(2) 0.0005(17) 0.003(2) 0.003(2)
C2 0.027(3) 0.024(3) 0.013(2) -0.0023(18) 0.005(2) -0.003(2)
C3 0.044(3) 0.017(2) 0.018(3) -0.0014(18) 0.010(3) 0.001(2)
C4 0.020(3) 0.024(2) 0.004(2) 0.0004(17) -0.001(2) 0.0011(19)
C5 0.029(3) 0.023(2) 0.015(2) -0.0008(18) 0.011(2) 0.005(2)
C6 0.027(3) 0.021(2) 0.011(2) 0.0000(17) 0.007(2) -0.002(2)
C7 0.029(3) 0.021(2) 0.007(2) -0.0006(17) 0.005(2) 0.002(2)
C8 0.023(3) 0.023(2) 0.011(2) -0.0015(18) 0.006(2) 0.003(2)
C9 0.027(3) 0.024(2) 0.008(2) 0.0004(17) 0.007(2) -0.003(2)
C10 0.032(3) 0.023(2) 0.008(2) -0.0002(18) 0.007(2) 0.001(2)
C11 0.032(3) 0.022(3) 0.020(3) 0.0015(19) 0.014(2) 0.000(2)
C12 0.049(4) 0.020(2) 0.016(2) -0.0006(19) 0.014(3) -0.002(2)

loop_
_atom_type_symbol
_atom_type_description
_atom_type_scat_dispersion_real
_atom_type_scat_dispersion_imag
_atom_type_scat_source
C C 0.0181 0.0091 'International Tables Vol C Tables 4.2.6.8 and 6.1.1.4'
H H 0.0000 0.0000 'International Tables Vol C Tables 4.2.6.8 and 6.1.1.4'
F F 0.0727 0.0534 'International Tables Vol C Tables 4.2.6.8 and 6.1.1.4'
N N 0.0311 0.0180 'International Tables Vol C Tables 4.2.6.8 and 6.1.1.4'
S S 0.3331 0.5567 'International Tables Vol C Tables 4.2.6.8 and 6.1.1.4'

loop_
_geom_angle_atom_site_label_1
_geom_angle_atom_site_label_2
_geom_angle_atom_site_label_3
_geom_angle
C3 S1 C1 89.8(2)
C12 S2 C10 89.0(3)
C3 N1 C2 109.9(4)
C12 N2 C11 110.0(4)
C2 C1 S1 107.5(3)
C2 C1 C4 127.7(4)
C4 C1 S1 124.9(4)
N1 C2 C1 117.4(5)
N1 C2 H2 121.3
C1 C2 H2 121.3
S1 C3 H3 122.3
N1 C3 S1 115.4(4)
N1 C3 H3 122.3
C5 C4 C1 123.9(4)
C5 C4 C9 115.1(4)
C9 C4 C1 121.0(4)
F1 C5 C4 118.0(4)
C6 C5 F1 117.3(4)
C6 C5 C4 124.7(4)
C5 C6 H6 119.9
C5 C6 C7 120.1(5)
C7 C6 H6 119.9
C6 C7 C10 120.5(4)
C8 C7 C6 115.5(4)
C8 C7 C10 124.0(4)
F2 C8 C7 118.4(4)
F2 C8 C9 117.2(4)
C9 C8 C7 124.5(4)
C4 C9 H9 119.9
C8 C9 C4 120.1(4)
C8 C9 H9 119.9
C7 C10 S2 124.3(4)
C11 C10 S2 108.7(4)
C11 C10 C7 127.0(5)
N2 C11 C10 116.5(5)
N2 C11 H11 121.8
C10 C11 H11 121.8
S2 C12 H12 122.0
N2 C12 S2 115.9(4)
N2 C12 H12 122.0

loop_
_geom_bond_atom_site_label_1
_geom_bond_atom_site_label_2
_geom_bond_distance
S1 C1 1.739(5)
S1 C3 1.713(5)
S2 C10 1.730(5)
S2 C12 1.720(5)
F1 C5 1.366(6)
F2 C8 1.356(5)
N1 C2 1.363(6)
N1 C3 1.302(7)
N2 C11 1.363(6)
N2 C12 1.298(7)
C1 C2 1.370(7)
C1 C4 1.461(7)
C2 H2 0.9500
C3 H3 0.9500
C4 C5 1.397(7)
C4 C9 1.404(7)
C5 C6 1.366(7)
C6 H6 0.9500
C6 C7 1.403(7)
C7 C8 1.391(7)
C7 C10 1.470(7)
C8 C9 1.374(7)
C9 H9 0.9500
C10 C11 1.373(7)
C11 H11 0.9500
C12 H12 0.9500

loop_
_geom_torsion_atom_site_label_1
_geom_torsion_atom_site_label_2
_geom_torsion_atom_site_label_3
_geom_torsion_atom_site_label_4
_geom_torsion
S1 C1 C2 N1 -0.5(5)
S1 C1 C4 C5 0.4(6)
S1 C1 C4 C9 179.4(3)
S2 C10 C11 N2 0.4(5)
F1 C5 C6 C7 179.4(4)
F2 C8 C9 C4 179.8(4)
C1 S1 C3 N1 -0.6(4)
C1 C4 C5 F1 -0.1(6)
C1 C4 C5 C6 -179.1(4)
C1 C4 C9 C8 179.7(4)
C2 N1 C3 S1 0.5(5)
C2 C1 C4 C5 179.9(5)
C2 C1 C4 C9 -1.1(7)
C3 S1 C1 C2 0.6(4)
C3 S1 C1 C4 -179.8(4)
C3 N1 C2 C1 0.0(6)
C4 C1 C2 N1 179.9(4)
C4 C5 C6 C7 -1.6(7)
C5 C4 C9 C8 -1.3(6)
C5 C6 C7 C8 0.6(6)
C5 C6 C7 C10 -179.6(4)
C6 C7 C8 F2 -179.4(4)
C6 C7 C8 C9 -0.1(7)
C6 C7 C10 S2 -156.4(4)
C6 C7 C10 C11 20.2(7)
C7 C8 C9 C4 0.5(7)
C7 C10 C11 N2 -176.6(4)
C8 C7 C10 S2 23.4(6)
C8 C7 C10 C11 -160.1(5)
C9 C4 C5 F1 -179.1(4)
C9 C4 C5 C6 1.9(7)
C10 S2 C12 N2 0.6(4)
C10 C7 C8 F2 0.8(7)
C10 C7 C8 C9 -179.9(4)
C11 N2 C12 S2 -0.4(5)
C12 S2 C10 C7 176.6(4)
C12 S2 C10 C11 -0.5(4)
C12 N2 C11 C10 0.0(6)
